data_7027482
loop_
_publ_author_name
'Carlucci, Lucia'
'Ciani, Gianfranco'
'Proserpio, Davide M.'

_publ_section_title
;
 Self-assembly of novel co-ordination polymers containing polycatenated
 molecular ladders and intertwined two-dimensional tilings
;
_journal_issue 11
_journal_name_full 'Journal of the Chemical Society, Dalton Transactions'
_journal_page_first 1799
_journal_paper_doi 10.1039/a903107c
_journal_year 1999
_chemical_formula_sum 'C37 H26 Cd2 Cl2 N10 O12'
_chemical_formula_weight 1098.38
_space_group_IT_number 15
_symmetry_cell_setting monoclinic
_symmetry_space_group_name_Hall '-C 2yc'
_symmetry_space_group_name_H-M 'C 1 2/c 1'
_atom_sites_solution_hydrogens geom
_atom_sites_solution_primary direct
_atom_sites_solution_secondary difmap
_cell_angle_alpha 90.00
_cell_angle_beta 112.80(4)
_cell_angle_gamma 90.00
_cell_formula_units_Z 4
_cell_length_a 20.682(9)
_cell_length_b 11.244(3)
_cell_length_c 20.821(9)
_cell_measurement_reflns_used 25
_cell_measurement_temperature 293(2)
_cell_measurement_theta_max 10.
_cell_measurement_theta_min 8.
_cell_volume 4464(3)
_computing_molecular_graphics SCHAKAL
_computing_structure_refinement 'SHELXL-97 (Sheldrick, 1997)'
_computing_structure_solution SIR92
_diffrn_ambient_temperature 293(2)
_diffrn_measured_fraction_theta_full 0.560
_diffrn_measured_fraction_theta_max 0.560
_diffrn_measurement_device CAD4
_diffrn_measurement_method omega-scan
_diffrn_radiation_monochromator graphite
_diffrn_radiation_source 'fine-focus sealed tube'
_diffrn_radiation_type MoK\a
_diffrn_radiation_wavelength 0.71073
_diffrn_reflns_av_R_equivalents 0.0000
_diffrn_reflns_av_sigmaI/netI 0.0295
_diffrn_reflns_limit_h_max 22
_diffrn_reflns_limit_h_min -24
_diffrn_reflns_limit_k_max 13
_diffrn_reflns_limit_k_min 0
_diffrn_reflns_limit_l_max 24
_diffrn_reflns_limit_l_min 0
_diffrn_reflns_number 4120
_diffrn_reflns_theta_full 24.94
_diffrn_reflns_theta_max 25
_diffrn_reflns_theta_min 3
_diffrn_standards_decay_% 0
_diffrn_standards_interval_time 2h
_diffrn_standards_number 3
_exptl_absorpt_coefficient_mu 1.142
_exptl_absorpt_correction_T_max 1.00
_exptl_absorpt_correction_T_min 0.77
_exptl_absorpt_correction_type psi-scan
_exptl_crystal_colour colourless
_exptl_crystal_density_diffrn 1.634
_exptl_crystal_density_method 'not measured'
_exptl_crystal_description column
_exptl_crystal_F_000 2176
_exptl_crystal_size_max 0.360
_exptl_crystal_size_mid 0.12
_exptl_crystal_size_min 0.10
_refine_diff_density_max 1.775
_refine_diff_density_min -1.409
_refine_diff_density_rms 0.156
_refine_ls_extinction_method none
_refine_ls_goodness_of_fit_obs 1.078
_refine_ls_hydrogen_treatment mixed
_refine_ls_matrix_type full
_refine_ls_number_parameters 283
_refine_ls_number_reflns 2189
_refine_ls_number_restraints 1
_refine_ls_restrained_S_obs 1.078
_refine_ls_R_factor_obs 0.0720
_refine_ls_shift/su_max 0.010
_refine_ls_shift/su_mean 0.001
_refine_ls_structure_factor_coef Fsqd
_refine_ls_weighting_details 'calc w=1/[\s^2^(Fo^2^)+(0.1352P)^2^+25.1745P] where P=(Fo^2^+2Fc^2^)/3'
_refine_ls_weighting_scheme calc
_refine_ls_wR_factor_obs 0.1780
_reflns_number_observed 2189
_reflns_number_total 3903
_reflns_observed_criterion >2sigma(I)
_cod_data_source_file 903107csup1.cif
_cod_data_source_block 3
_cod_depositor_comments
;
The following automatic conversions were performed:

'_symmetry_cell_setting' value 'Monoclinic' changed to 'monoclinic'
according to /home/saulius/struct/CIF-dictionaries/cif_core.dic
dictionary named 'cif_core.dic' version 2.4.2 from 2011-04-26.

Automatic conversion script
Id: cif_fix_values 1891 2012-01-12 08:04:46Z andrius 
;
_cod_original_sg_symbol_H-M 'C 2/c (15)'
_cod_database_code 7027482
_exptl_absorpt_correction_nazim 3
_diffrn_measurement_domega 1.5+0.35tg(theta)
_diffrn_measurement_rtime 75

loop_
_symmetry_equiv_pos_as_xyz
'x, y, z'
'-x, y, -z+1/2'
'x+1/2, y+1/2, z'
'-x+1/2, y+1/2, -z+1/2'
'-x, -y, -z'
'x, -y, z-1/2'
'-x+1/2, -y+1/2, -z'
'x+1/2, -y+1/2, z-1/2'

loop_
_atom_site_label
_atom_site_type_symbol
_atom_site_fract_x
_atom_site_fract_y
_atom_site_fract_z
_atom_site_U_iso_or_equiv
_atom_site_adp_type
_atom_site_occupancy
_atom_site_symmetry_multiplicity
_atom_site_calc_flag
_atom_site_refinement_flags
Cd Cd 0.28717(4) -0.11055(8) 0.16537(4) 0.0485(3) Uani 1 1 d .
N1 N 0.2381(6) -0.1189(12) 0.2751(6) 0.067(3) Uani 1 1 d .
O11 O 0.2169(5) -0.0403(9) 0.2283(5) 0.080(3) Uani 1 1 d .
O12 O 0.2800(6) -0.1917(10) 0.2707(5) 0.080(3) Uani 1 1 d .
O13 O 0.2129(7) -0.1267(11) 0.3197(6) 0.103(4) Uani 1 1 d .
N2 N 0.3801(8) -0.2463(17) 0.1258(9) 0.109(5) Uani 1 1 d .
O21 O 0.3504(6) -0.1577(13) 0.0921(6) 0.097(4) Uani 1 1 d .
O22 O 0.3659(6) -0.2695(10) 0.1773(6) 0.086(3) Uani 1 1 d .
O23 O 0.4242(11) -0.299(2) 0.1134(10) 0.206(10) Uani 1 1 d .
N11 N 0.3797(5) -0.0021(10) 0.2406(5) 0.054(2) Uani 1 1 d .
C12 C 0.3809(6) 0.1150(13) 0.2405(6) 0.061(3) Uani 1 1 d .
H12 H 0.3429 0.1540 0.2074 0.073 Uiso 1 1 calc R
C13 C 0.4339(7) 0.1838(13) 0.2852(6) 0.062(3) Uani 1 1 d .
H13 H 0.4318 0.2664 0.2836 0.074 Uiso 1 1 calc R
C14 C 0.4929(6) 0.1221(16) 0.3349(6) 0.073(5) Uani 1 1 d .
C15 C 0.4911(6) 0.0010(14) 0.3353(6) 0.064(4) Uani 1 1 d .
H15 H 0.5279 -0.0417 0.3675 0.076 Uiso 1 1 calc R
C16 C 0.4349(6) -0.0570(13) 0.2881(6) 0.062(3) Uani 1 1 d .
H16 H 0.4349 -0.1397 0.2890 0.075 Uiso 1 1 calc R
C17 C 0.5484(7) 0.1897(16) 0.3849(7) 0.077(5) Uani 1 1 d .
N21 N 0.1954(5) -0.2379(9) 0.1077(5) 0.059(3) Uani 1 1 d .
C22 C 0.2029(7) -0.3555(12) 0.1172(7) 0.065(4) Uani 1 1 d .
H22 H 0.2467 -0.3847 0.1457 0.078 Uiso 1 1 calc R
C23 C 0.1490(7) -0.4361(14) 0.0869(8) 0.079(4) Uani 1 1 d .
H23 H 0.1562 -0.5176 0.0938 0.095 Uiso 1 1 calc R
C24 C 0.0830(7) -0.3893(14) 0.0452(6) 0.067(4) Uani 1 1 d .
C25 C 0.0758(6) -0.2701(14) 0.0372(7) 0.073(4) Uani 1 1 d .
H25 H 0.0322 -0.2374 0.0108 0.087 Uiso 1 1 calc R
C26 C 0.1321(6) -0.1983(13) 0.0679(7) 0.069(4) Uani 1 1 d .
H26 H 0.1260 -0.1168 0.0606 0.083 Uiso 1 1 calc R
C27 C 0.0244(7) -0.4685(14) 0.0136(7) 0.069(4) Uani 1 1 d .
N31 N 0.2343(5) 0.0406(10) 0.0855(5) 0.057(3) Uani 1 1 d .
C32 C 0.2315(7) 0.0320(16) 0.0201(7) 0.083(5) Uani 1 1 d .
H32 H 0.2602 -0.0230 0.0107 0.099 Uiso 1 1 calc R
C33 C 0.1867(7) 0.1033(16) -0.0347(7) 0.084(5) Uani 1 1 d .
H33 H 0.1853 0.0961 -0.0797 0.100 Uiso 1 1 calc R
C34 C 0.1447(6) 0.1845(13) -0.0187(7) 0.063(4) Uani 1 1 d .
C35 C 0.1513(7) 0.1955(13) 0.0472(7) 0.070(4) Uani 1 1 d .
H35 H 0.1260 0.2535 0.0593 0.085 Uiso 1 1 calc R
C36 C 0.1960(7) 0.1202(12) 0.0976(6) 0.063(3) Uani 1 1 d .
H36 H 0.1984 0.1278 0.1429 0.076 Uiso 1 1 calc R
C37 C 0.0947(7) 0.2559(14) -0.0733(6) 0.070(4) Uani 1 1 d .
C C 0.061(4) 0.028(7) 0.210(2) 0.22(3) Uiso 0.50 1 d PD
H0A H 0.0619 0.1134 0.2176 0.262 Uiso 0.50 1 calc PR
H0B H 0.1099 0.0037 0.2278 0.262 Uiso 0.50 1 calc PR
Cl1 Cl 0.0301(18) -0.029(3) 0.269(2) 0.376(19) Uiso 0.50 1 d PD
Cl2 Cl 0.0326(14) 0.012(3) 0.1223(15) 0.295(12) Uiso 0.50 1 d PD

loop_
_atom_site_aniso_label
_atom_site_aniso_U_11
_atom_site_aniso_U_22
_atom_site_aniso_U_33
_atom_site_aniso_U_23
_atom_site_aniso_U_13
_atom_site_aniso_U_12
Cd 0.0395(4) 0.0529(5) 0.0397(4) 0.0018(5) 0.0005(3) -0.0045(5)
N1 0.074(7) 0.071(8) 0.059(7) -0.013(7) 0.028(6) -0.013(7)
O11 0.093(7) 0.079(7) 0.064(6) 0.023(6) 0.027(5) 0.008(6)
O12 0.105(8) 0.078(7) 0.057(6) 0.013(5) 0.031(6) 0.008(6)
O13 0.141(11) 0.106(10) 0.091(8) -0.001(7) 0.075(9) 0.005(8)
N2 0.092(11) 0.137(15) 0.095(12) 0.000(11) 0.033(9) 0.042(10)
O21 0.079(8) 0.129(10) 0.087(8) 0.021(8) 0.038(6) 0.041(7)
O22 0.079(7) 0.090(8) 0.077(7) 0.000(6) 0.017(6) 0.016(6)
O23 0.22(2) 0.27(2) 0.168(17) 0.063(16) 0.119(16) 0.15(2)
N11 0.040(5) 0.064(7) 0.047(5) -0.011(5) 0.004(4) -0.008(5)
C12 0.041(6) 0.076(9) 0.055(7) -0.019(7) 0.008(5) -0.009(7)
C13 0.071(9) 0.063(8) 0.049(7) -0.013(6) 0.020(6) -0.014(7)
C14 0.038(6) 0.130(16) 0.046(7) -0.023(8) 0.011(5) -0.014(8)
C15 0.051(7) 0.079(10) 0.044(7) -0.012(7) 0.000(5) 0.009(6)
C16 0.048(7) 0.077(9) 0.040(6) -0.004(6) -0.007(5) 0.004(6)
C17 0.059(8) 0.112(13) 0.054(8) -0.041(8) 0.016(7) -0.025(8)
N21 0.049(6) 0.060(7) 0.055(6) -0.002(5) 0.006(5) -0.010(5)
C22 0.058(8) 0.061(9) 0.068(8) 0.001(7) 0.017(6) -0.005(6)
C23 0.062(8) 0.067(8) 0.088(11) -0.014(8) 0.006(8) -0.018(7)
C24 0.070(8) 0.082(9) 0.047(7) -0.022(8) 0.021(6) -0.029(8)
C25 0.041(7) 0.083(10) 0.073(9) 0.004(8) -0.001(6) -0.010(7)
C26 0.051(7) 0.069(9) 0.071(9) 0.005(7) 0.006(6) -0.004(7)
C27 0.070(8) 0.087(10) 0.049(7) -0.026(7) 0.022(6) -0.033(7)
N31 0.051(6) 0.068(7) 0.037(5) 0.007(5) 0.000(4) -0.003(5)
C32 0.065(8) 0.122(14) 0.066(9) 0.029(9) 0.031(7) 0.040(9)
C33 0.074(9) 0.129(14) 0.054(8) 0.022(9) 0.032(7) 0.033(10)
C34 0.040(6) 0.078(9) 0.054(8) 0.017(7) 0.000(6) 0.003(6)
C35 0.069(9) 0.069(9) 0.056(8) 0.004(7) 0.005(7) 0.014(7)
C36 0.066(8) 0.069(9) 0.042(6) -0.010(7) 0.007(6) 0.000(7)
C37 0.061(8) 0.099(11) 0.043(7) 0.009(7) 0.012(6) 0.006(8)

loop_
_atom_type_symbol
_atom_type_description
_atom_type_scat_dispersion_real
_atom_type_scat_dispersion_imag
_atom_type_scat_source
C C 0.0033 0.0016 'International Tables Vol C Tables 4.2.6.8 and 6.1.1.4'
H H 0.0000 0.0000 'International Tables Vol C Tables 4.2.6.8 and 6.1.1.4'
N N 0.0061 0.0033 'International Tables Vol C Tables 4.2.6.8 and 6.1.1.4'
O O 0.0106 0.0060 'International Tables Vol C Tables 4.2.6.8 and 6.1.1.4'
Cd Cd -0.8075 1.2024 'International Tables Vol C Tables 4.2.6.8 and 6.1.1.4'
Cl Cl 0.1484 0.1585 'International Tables Vol C Tables 4.2.6.8 and 6.1.1.4'

loop_
_geom_angle_atom_site_label_1
_geom_angle_atom_site_label_2
_geom_angle_atom_site_label_3
_geom_angle
_geom_angle_site_symmetry_1
_geom_angle_site_symmetry_3
N11 Cd N21 169.6(4) . .
N11 Cd N31 97.8(4) . .
N21 Cd N31 91.0(4) . .
N11 Cd O22 88.4(4) . .
N21 Cd O22 88.8(4) . .
N31 Cd O22 137.7(4) . .
N11 Cd O21 92.0(4) . .
N21 Cd O21 94.2(4) . .
N31 Cd O21 85.9(4) . .
O22 Cd O21 51.9(4) . .
N11 Cd O12 84.8(4) . .
N21 Cd O12 84.9(4) . .
N31 Cd O12 137.8(4) . .
O22 Cd O12 84.4(4) . .
O21 Cd O12 136.3(4) . .
N11 Cd O11 88.5(4) . .
N21 Cd O11 86.5(4) . .
N31 Cd O11 86.2(4) . .
O22 Cd O11 136.0(4) . .
O21 Cd O11 172.1(4) . .
O12 Cd O11 51.6(4) . .
O12 N1 O13 121.9(14) . .
O12 N1 O11 117.1(12) . .
O13 N1 O11 120.7(14) . .
N1 O11 Cd 95.0(8) . .
N1 O12 Cd 96.3(8) . .
O23 N2 O21 122(2) . .
O23 N2 O22 122.4(19) . .
O21 N2 O22 115.3(15) . .
N2 O21 Cd 95.2(11) . .
N2 O22 Cd 97.7(10) . .
C12 N11 C16 116.9(11) . .
C12 N11 Cd 122.7(8) . .
C16 N11 Cd 120.4(9) . .
N11 C12 C13 125.1(13) . .
C12 C13 C14 116.7(13) . .
C15 C14 C17 122.9(14) . .
C15 C14 C13 118.0(12) . .
C17 C14 C13 118.9(15) . .
C14 C15 C16 119.5(13) . .
N11 C16 C15 123.9(14) . .
C37 C17 C14 179(2) 8_556 .
C26 N21 C22 117.1(11) . .
C26 N21 Cd 122.0(9) . .
C22 N21 Cd 120.7(8) . .
N21 C22 C23 123.6(13) . .
C22 C23 C24 117.0(14) . .
C25 C24 C23 118.8(13) . .
C25 C24 C27 121.5(14) . .
C23 C24 C27 119.6(15) . .
C24 C25 C26 119.9(13) . .
N21 C26 C25 123.6(14) . .
C27 C27 C24 178(2) 5_545 .
C36 N31 C32 117.4(11) . .
C36 N31 Cd 121.6(9) . .
C32 N31 Cd 119.6(10) . .
N31 C32 C33 122.5(14) . .
C34 C33 C32 117.2(12) . .
C35 C34 C33 119.1(12) . .
C35 C34 C37 120.9(14) . .
C33 C34 C37 120.1(13) . .
C34 C35 C36 119.6(14) . .
N31 C36 C35 124.1(13) . .
C17 C37 C34 172.6(16) 8_455 .
Cl2 C Cl1 131(5) . .
Cl2 C Cl1 102(3) . 2
Cl1 C Cl1 33(3) . 2
Cl1 Cl1 C 96(5) 2 .
Cl1 Cl1 C 51(3) 2 2
C Cl1 C 128(4) . 2

loop_
_geom_bond_atom_site_label_1
_geom_bond_atom_site_label_2
_geom_bond_distance
_geom_bond_site_symmetry_2
Cd N11 2.298(9) .
Cd N21 2.309(9) .
Cd N31 2.332(10) .
Cd O22 2.365(11) .
Cd O21 2.421(11) .
Cd O12 2.432(9) .
Cd O11 2.435(11) .
N1 O12 1.221(14) .
N1 O13 1.231(15) .
N1 O11 1.261(15) .
N2 O23 1.198(19) .
N2 O21 1.236(19) .
N2 O22 1.24(2) .
N11 C12 1.317(17) .
N11 C16 1.336(14) .
C12 C13 1.370(16) .
C13 C14 1.44(2) .
C14 C15 1.36(2) .
C14 C17 1.433(17) .
C15 C16 1.363(17) .
C17 C37 1.185(17) 8_556
N21 C26 1.325(15) .
N21 C22 1.337(16) .
C22 C23 1.385(17) .
C23 C24 1.41(2) .
C24 C25 1.351(19) .
C24 C27 1.441(17) .
C25 C26 1.357(17) .
C27 C27 1.18(2) 5_545
N31 C36 1.282(16) .
N31 C32 1.345(17) .
C32 C33 1.408(19) .
C33 C34 1.386(19) .
C34 C35 1.332(19) .
C34 C37 1.447(17) .
C35 C36 1.386(17) .
C37 C17 1.185(17) 8_455
C Cl2 1.70(4) .
C Cl1 1.72(4) .
C Cl1 2.18(7) 2
Cl1 Cl1 1.19(7) 2
Cl1 C 2.18(7) 2
